data_7158507
loop_
_publ_author_name
'Hirao, Yasukazu'
'Eto, Hajime'
'Teraoka, Mitsuru'
'Kubo, Takashi'

_publ_section_title
;
 A strong hydride donating, acid stable and reusable 1,4-dihydropyridine
 for selective aldimine and aldehyde reductions.
;
_journal_issue 8
_journal_name_full 'Organic &amp; biomolecular chemistry'
_journal_page_first 1671
_journal_page_last 1679
_journal_paper_doi 10.1039/d1ob02358f
_journal_volume 20
_journal_year 2022
_chemical_formula_moiety 'C30 H33 N'
_chemical_formula_sum 'C30 H33 N'
_chemical_formula_weight 407.57
_chemical_name_systematic
;
2,6-dimesityl-1-methyl-4-phenyl-1,4-dihydropyridine 
;
_space_group_crystal_system triclinic
_space_group_IT_number 2
_space_group_name_Hall '-P 1'
_space_group_name_H-M_alt 'P -1'
_atom_sites_solution_hydrogens geom
_atom_sites_solution_primary direct
_atom_sites_solution_secondary difmap
_audit_creation_date 2021-11-02
_audit_creation_method
;
Olex2 1.3
(compiled 2020.11.12 svn.r5f609507 for OlexSys, GUI svn.r6408)
;
_audit_update_record
;
2021-11-19 deposited with the CCDC.	2022-02-01 downloaded from the CCDC.
;
_cell_angle_alpha 107.498(8)
_cell_angle_beta 103.650(7)
_cell_angle_gamma 107.038(8)
_cell_formula_units_Z 4
_cell_length_a 12.0239(10)
_cell_length_b 14.1732(12)
_cell_length_c 17.0536(15)
_cell_measurement_reflns_used 13400
_cell_measurement_temperature 200(2)
_cell_measurement_theta_max 27.45
_cell_measurement_theta_min 3.01
_cell_volume 2477.1(5)
_computing_cell_refinement 'RAPID AUTO'
_computing_data_collection 'RAPID AUTO'
_computing_data_reduction 'RAPID AUTO'
_computing_molecular_graphics 'Olex2 1.3 (Dolomanov et al., 2009)'
_computing_publication_material 'Olex2 1.3 (Dolomanov et al., 2009)'
_computing_structure_refinement 'SHELXL 2018/3 (Sheldrick, 2015)'
_computing_structure_solution 'SIR2004  (Burla et al.,  2005)'
_diffrn_ambient_temperature 200.15
_diffrn_measured_fraction_theta_full 0.996
_diffrn_measured_fraction_theta_max 0.995
_diffrn_measurement_device_type
;
Rigaku MicroMax-007HF,VariMax-Mo and RAPID II
;
_diffrn_measurement_method '\w scans'
_diffrn_radiation_type MoK\a
_diffrn_radiation_wavelength 0.71075
_diffrn_reflns_av_R_equivalents 0.0418
_diffrn_reflns_av_unetI/netI 0.0639
_diffrn_reflns_Laue_measured_fraction_full 0.996
_diffrn_reflns_Laue_measured_fraction_max 0.995
_diffrn_reflns_limit_h_max 15
_diffrn_reflns_limit_h_min -15
_diffrn_reflns_limit_k_max 18
_diffrn_reflns_limit_k_min -18
_diffrn_reflns_limit_l_max 22
_diffrn_reflns_limit_l_min -22
_diffrn_reflns_number 24279
_diffrn_reflns_point_group_measured_fraction_full 0.996
_diffrn_reflns_point_group_measured_fraction_max 0.995
_diffrn_reflns_theta_full 25.242
_diffrn_reflns_theta_max 27.477
_diffrn_reflns_theta_min 3.007
_diffrn_source 'micro-focus rotating anode'
_exptl_absorpt_coefficient_mu 0.062
_exptl_absorpt_correction_T_max 0.9938
_exptl_absorpt_correction_T_min 0.9816
_exptl_absorpt_correction_type multi-scan
_exptl_absorpt_process_details
;
Empirical Absorption Correction   March 2001 T. Higashi
    Rigaku Corporation, Tokyo, Japan
;
_exptl_crystal_colour colorless
_exptl_crystal_density_diffrn 1.093
_exptl_crystal_density_method 'not measured'
_exptl_crystal_description platelet
_exptl_crystal_F_000 880
_exptl_crystal_size_max 0.3
_exptl_crystal_size_mid 0.2
_exptl_crystal_size_min 0.1
_refine_diff_density_max 0.248
_refine_diff_density_min -0.187
_refine_diff_density_rms 0.035
_refine_ls_extinction_coef 0.0009(9)
_refine_ls_extinction_expression Fc^*^=kFc[1+0.001xFc^2^\l^3^/sin(2\q)]^-1/4^
_refine_ls_extinction_method 'SHELXL-2018/3 (Sheldrick 2018)'
_refine_ls_goodness_of_fit_ref 1.019
_refine_ls_hydrogen_treatment constr
_refine_ls_matrix_type full
_refine_ls_number_parameters 574
_refine_ls_number_reflns 11299
_refine_ls_number_restraints 0
_refine_ls_restrained_S_all 1.019
_refine_ls_R_factor_all 0.1359
_refine_ls_R_factor_gt 0.0688
_refine_ls_shift/su_max 0.000
_refine_ls_shift/su_mean 0.000
_refine_ls_structure_factor_coef Fsqd
_refine_ls_weighting_details 'w=1/[\s^2^(Fo^2^)+(0.0735P)^2^+0.6595P] where P=(Fo^2^+2Fc^2^)/3'
_refine_ls_weighting_scheme calc
_refine_ls_wR_factor_gt 0.1544
_refine_ls_wR_factor_ref 0.1831
_reflns_Friedel_coverage 0.000
_reflns_number_gt 6206
_reflns_number_total 11299
_reflns_threshold_expression 'I > 2\s(I)'
_cod_data_source_file d1ob02358f2.cif
_cod_data_source_block Mes2PyH
_cod_depositor_comments 'Adding full bibliography for 7158507.cif.'
_cod_original_cell_volume 2477.1(4)
_cod_database_code 7158507
_shelx_shelxl_version_number 2018/3
_shelx_space_group_comment
;
The symmetry employed for this shelxl refinement is uniquely defined
by the following loop, which should always be used as a source of
symmetry information in preference to the above space-group names.
They are only intended as comments.
;
_shelx_estimated_absorpt_t_max 0.994
_shelx_estimated_absorpt_t_min 0.982
_olex2_refinement_description
;
1. Fixed Uiso
 At 1.2 times of:
  All C(H) groups
 At 1.5 times of:
  All C(H,H,H) groups
2.a Ternary CH refined with riding coordinates:
 C3(H3), C33(H33)
2.b Aromatic/amide H refined with riding coordinates:
 C2(H2), C4(H4), C9(H9), C11(H11), C17(H17), C18(H18), C19(H19), C20(H20),
 C21(H21), C24(H24), C26(H26), C32(H32), C34(H34), C39(H39), C41(H41), C47(H47),
  C48(H48), C49(H49), C50(H50), C51(H51), C54(H54), C56(H56)
2.c Idealised Me refined as rotating group:
 C6(H6A,H6B,H6C), C13(H13A,H13B,H13C), C14(H14A,H14B,H14C), C15(H15A,H15B,
 H15C), C28(H28A,H28B,H28C), C29(H29A,H29B,H29C), C30(H30A,H30B,H30C), C36(H36A,
 H36B,H36C), C43(H43A,H43B,H43C), C44(H44A,H44B,H44C), C45(H45A,H45B,H45C),
 C58(H58A,H58B,H58C), C59(H59A,H59B,H59C), C60(H60A,H60B,H60C)
;
_olex2_submission_special_instructions 'No special instructions were received'

loop_
_space_group_symop_operation_xyz
'x, y, z'
'-x, -y, -z'

loop_
_atom_site_label
_atom_site_type_symbol
_atom_site_fract_x
_atom_site_fract_y
_atom_site_fract_z
_atom_site_U_iso_or_equiv
_atom_site_adp_type
_atom_site_occupancy
_atom_site_site_symmetry_order
_atom_site_calc_flag
_atom_site_refinement_flags_posn
_atom_site_refinement_flags_adp
_atom_site_refinement_flags_occupancy
_atom_site_disorder_assembly
_atom_site_disorder_group
N1 N 0.81749(18) 0.05697(15) 0.18448(12) 0.0458(5) Uani 1 1 d . . . . .
C1 C 0.8404(2) 0.06121(17) 0.10829(14) 0.0421(5) Uani 1 1 d . . . . .
C2 C 0.9053(2) 0.00897(18) 0.07410(15) 0.0462(6) Uani 1 1 d . . . . .
H2 H 0.926860 0.020936 0.026784 0.055 Uiso 1 1 calc R U . . .
C3 C 0.9460(2) -0.06752(18) 0.10627(15) 0.0458(5) Uani 1 1 d . . . . .
H3 H 1.033736 -0.053504 0.109254 0.055 Uiso 1 1 calc R U . . .
C4 C 0.9432(2) -0.04402(19) 0.19767(15) 0.0486(6) Uani 1 1 d . . . . .
H4 H 0.989612 -0.068951 0.233908 0.058 Uiso 1 1 calc R U . . .
C5 C 0.8793(2) 0.00973(18) 0.23092(14) 0.0438(5) Uani 1 1 d . . . . .
C6 C 0.7302(3) 0.0976(2) 0.21318(17) 0.0583(7) Uani 1 1 d . . . . .
H6A H 0.675715 0.045101 0.228410 0.087 Uiso 1 1 calc R U . . .
H6B H 0.679840 0.109349 0.165666 0.087 Uiso 1 1 calc R U . . .
H6C H 0.776013 0.165687 0.264894 0.087 Uiso 1 1 calc R U . . .
C7 C 0.7933(2) 0.12913(18) 0.06854(14) 0.0436(5) Uani 1 1 d . . . . .
C8 C 0.8565(2) 0.24123(18) 0.10727(15) 0.0468(6) Uani 1 1 d . . . . .
C9 C 0.8135(2) 0.3028(2) 0.06781(17) 0.0539(6) Uani 1 1 d . . . . .
H9 H 0.857103 0.378753 0.093550 0.065 Uiso 1 1 calc R U . . .
C10 C 0.7089(3) 0.2567(2) -0.00793(18) 0.0566(7) Uani 1 1 d . . . . .
C11 C 0.6477(3) 0.1455(2) -0.04468(17) 0.0574(7) Uani 1 1 d . . . . .
H11 H 0.575936 0.112604 -0.096680 0.069 Uiso 1 1 calc R U . . .
C12 C 0.6877(2) 0.08046(19) -0.00800(15) 0.0488(6) Uani 1 1 d . . . . .
C13 C 0.9695(3) 0.2950(2) 0.18966(17) 0.0632(7) Uani 1 1 d . . . . .
H13A H 1.011840 0.370333 0.199473 0.095 Uiso 1 1 calc R U . . .
H13B H 1.026222 0.258028 0.183605 0.095 Uiso 1 1 calc R U . . .
H13C H 0.944356 0.291857 0.239754 0.095 Uiso 1 1 calc R U . . .
C14 C 0.6627(3) 0.3248(2) -0.0498(2) 0.0771(9) Uani 1 1 d . . . . .
H14A H 0.648804 0.295596 -0.112740 0.116 Uiso 1 1 calc R U . . .
H14B H 0.724962 0.398848 -0.021927 0.116 Uiso 1 1 calc R U . . .
H14C H 0.584435 0.323917 -0.041676 0.116 Uiso 1 1 calc R U . . .
C15 C 0.6151(3) -0.0399(2) -0.04980(17) 0.0624(7) Uani 1 1 d . . . . .
H15A H 0.670324 -0.075948 -0.064036 0.094 Uiso 1 1 calc R U . . .
H15B H 0.546767 -0.058795 -0.103777 0.094 Uiso 1 1 calc R U . . .
H15C H 0.581190 -0.063065 -0.008696 0.094 Uiso 1 1 calc R U . . .
C16 C 0.8642(2) -0.18453(18) 0.04373(14) 0.0442(5) Uani 1 1 d . . . . .
C17 C 0.9114(3) -0.2512(2) -0.00283(16) 0.0534(6) Uani 1 1 d . . . . .
H17 H 0.996572 -0.224183 0.003149 0.064 Uiso 1 1 calc R U . . .
C18 C 0.8338(3) -0.3584(2) -0.05873(17) 0.0649(8) Uani 1 1 d . . . . .
H18 H 0.866907 -0.404007 -0.089893 0.078 Uiso 1 1 calc R U . . .
C19 C 0.7111(3) -0.3975(2) -0.06859(17) 0.0632(7) Uani 1 1 d . . . . .
H19 H 0.658857 -0.470221 -0.106567 0.076 Uiso 1 1 calc R U . . .
C20 C 0.6628(3) -0.3315(2) -0.02335(16) 0.0608(7) Uani 1 1 d . . . . .
H20 H 0.577376 -0.358494 -0.030150 0.073 Uiso 1 1 calc R U . . .
C21 C 0.7392(2) -0.2258(2) 0.03187(16) 0.0534(6) Uani 1 1 d . . . . .
H21 H 0.705063 -0.180620 0.062312 0.064 Uiso 1 1 calc R U . . .
C22 C 0.8750(2) 0.02751(19) 0.32131(15) 0.0493(6) Uani 1 1 d . . . . .
C23 C 0.7842(3) -0.0481(2) 0.33397(17) 0.0606(7) Uani 1 1 d . . . . .
C24 C 0.7845(3) -0.0298(2) 0.41919(19) 0.0695(8) Uani 1 1 d . . . . .
H24 H 0.723503 -0.081692 0.427920 0.083 Uiso 1 1 calc R U . . .
C25 C 0.8706(3) 0.0612(3) 0.49128(17) 0.0663(8) Uani 1 1 d . . . . .
C26 C 0.9577(3) 0.1351(2) 0.47690(16) 0.0678(8) Uani 1 1 d . . . . .
H26 H 1.016840 0.198555 0.525707 0.081 Uiso 1 1 calc R U . . .
C27 C 0.9626(2) 0.1206(2) 0.39328(15) 0.0589(7) Uani 1 1 d . . . . .
C28 C 0.6873(4) -0.1483(2) 0.2573(2) 0.0985(12) Uani 1 1 d . . . . .
H28A H 0.640056 -0.128037 0.214671 0.148 Uiso 1 1 calc R U . . .
H28B H 0.630640 -0.190677 0.278389 0.148 Uiso 1 1 calc R U . . .
H28C H 0.728427 -0.191323 0.228999 0.148 Uiso 1 1 calc R U . . .
C29 C 0.8703(4) 0.0792(3) 0.58326(19) 0.0984(12) Uani 1 1 d . . . . .
H29A H 0.956125 0.116252 0.625266 0.148 Uiso 1 1 calc R U . . .
H29B H 0.831804 0.009695 0.586173 0.148 Uiso 1 1 calc R U . . .
H29C H 0.822950 0.123316 0.597944 0.148 Uiso 1 1 calc R U . . .
C30 C 1.0614(3) 0.2028(3) 0.38200(19) 0.0919(11) Uani 1 1 d . . . . .
H30A H 1.027211 0.208967 0.326504 0.138 Uiso 1 1 calc R U . . .
H30B H 1.131245 0.180651 0.381070 0.138 Uiso 1 1 calc R U . . .
H30C H 1.090606 0.272475 0.431043 0.138 Uiso 1 1 calc R U . . .
N2 N 0.64426(18) 0.41557(13) 0.29497(12) 0.0442(5) Uani 1 1 d . . . . .
C31 C 0.5720(2) 0.38735(17) 0.34410(14) 0.0409(5) Uani 1 1 d . . . . .
C32 C 0.5619(2) 0.46160(18) 0.40862(15) 0.0464(6) Uani 1 1 d . . . . .
H32 H 0.514604 0.437634 0.441385 0.056 Uiso 1 1 calc R U . . .
C33 C 0.6205(2) 0.58116(18) 0.43323(15) 0.0465(6) Uani 1 1 d . . . . .
H33 H 0.665874 0.617613 0.498290 0.056 Uiso 1 1 calc R U . . .
C34 C 0.7133(2) 0.60091(18) 0.38838(14) 0.0460(6) Uani 1 1 d . . . . .
H34 H 0.771630 0.672542 0.408014 0.055 Uiso 1 1 calc R U . . .
C35 C 0.7192(2) 0.52484(17) 0.32302(14) 0.0407(5) Uani 1 1 d . . . . .
C36 C 0.6382(3) 0.33492(18) 0.21570(15) 0.0543(6) Uani 1 1 d . . . . .
H36A H 0.601628 0.348334 0.164459 0.081 Uiso 1 1 calc R U . . .
H36B H 0.586509 0.263253 0.209236 0.081 Uiso 1 1 calc R U . . .
H36C H 0.722246 0.338833 0.219984 0.081 Uiso 1 1 calc R U . . .
C37 C 0.5121(2) 0.27026(17) 0.32461(14) 0.0439(5) Uani 1 1 d . . . . .
C38 C 0.5836(2) 0.2205(2) 0.35918(16) 0.0521(6) Uani 1 1 d . . . . .
C39 C 0.5275(3) 0.1112(2) 0.34086(19) 0.0659(8) Uani 1 1 d . . . . .
H39 H 0.576559 0.076754 0.363054 0.079 Uiso 1 1 calc R U . . .
C40 C 0.4029(3) 0.0518(2) 0.2914(2) 0.0703(9) Uani 1 1 d . . . . .
C41 C 0.3340(3) 0.1029(2) 0.25963(19) 0.0697(8) Uani 1 1 d . . . . .
H41 H 0.247787 0.062897 0.226348 0.084 Uiso 1 1 calc R U . . .
C42 C 0.3854(2) 0.2109(2) 0.27425(16) 0.0533(6) Uani 1 1 d . . . . .
C43 C 0.7175(3) 0.2830(2) 0.41768(19) 0.0680(8) Uani 1 1 d . . . . .
H43A H 0.764174 0.315801 0.386150 0.102 Uiso 1 1 calc R U . . .
H43B H 0.752299 0.234446 0.434511 0.102 Uiso 1 1 calc R U . . .
H43C H 0.723634 0.339416 0.470605 0.102 Uiso 1 1 calc R U . . .
C44 C 0.3450(4) -0.0671(2) 0.2729(3) 0.1087(14) Uani 1 1 d . . . . .
H44A H 0.366128 -0.108636 0.225625 0.163 Uiso 1 1 calc R U . . .
H44B H 0.254367 -0.090809 0.254995 0.163 Uiso 1 1 calc R U . . .
H44C H 0.377216 -0.078420 0.326223 0.163 Uiso 1 1 calc R U . . .
C45 C 0.3052(3) 0.2614(2) 0.2347(2) 0.0742(8) Uani 1 1 d . . . . .
H45A H 0.221907 0.206108 0.197641 0.111 Uiso 1 1 calc R U . . .
H45B H 0.342723 0.293572 0.198917 0.111 Uiso 1 1 calc R U . . .
H45C H 0.299006 0.317285 0.281911 0.111 Uiso 1 1 calc R U . . .
C46 C 0.5282(2) 0.63049(18) 0.40825(15) 0.0468(6) Uani 1 1 d . . . . .
C47 C 0.5377(3) 0.72816(19) 0.46465(17) 0.0571(7) Uani 1 1 d . . . . .
H47 H 0.599412 0.763560 0.521976 0.069 Uiso 1 1 calc R U . . .
C48 C 0.4571(3) 0.7747(2) 0.4377(2) 0.0669(8) Uani 1 1 d . . . . .
H48 H 0.465136 0.842487 0.476436 0.080 Uiso 1 1 calc R U . . .
C49 C 0.3661(3) 0.7238(2) 0.3555(2) 0.0664(8) Uani 1 1 d . . . . .
H49 H 0.310471 0.755493 0.337833 0.080 Uiso 1 1 calc R U . . .
C50 C 0.3561(3) 0.6266(2) 0.2992(2) 0.0708(8) Uani 1 1 d . . . . .
H50 H 0.293781 0.591240 0.242143 0.085 Uiso 1 1 calc R U . . .
C51 C 0.4359(3) 0.5802(2) 0.32526(17) 0.0624(7) Uani 1 1 d . . . . .
H51 H 0.427835 0.512779 0.285861 0.075 Uiso 1 1 calc R U . . .
C52 C 0.8083(2) 0.55357(16) 0.27746(14) 0.0409(5) Uani 1 1 d . . . . .
C53 C 0.7712(2) 0.57880(17) 0.20471(15) 0.0434(5) Uani 1 1 d . . . . .
C54 C 0.8570(2) 0.61022(18) 0.16568(16) 0.0487(6) Uani 1 1 d . . . . .
H54 H 0.832105 0.627612 0.116508 0.058 Uiso 1 1 calc R U . . .
C55 C 0.9772(2) 0.61679(18) 0.19645(16) 0.0495(6) Uani 1 1 d . . . . .
C56 C 1.0115(2) 0.59178(19) 0.26829(16) 0.0512(6) Uani 1 1 d . . . . .
H56 H 1.094109 0.596274 0.290151 0.061 Uiso 1 1 calc R U . . .
C57 C 0.9292(2) 0.56010(18) 0.30997(15) 0.0465(6) Uani 1 1 d . . . . .
C58 C 0.6394(2) 0.5688(2) 0.16748(18) 0.0578(6) Uani 1 1 d . . . . .
H58A H 0.622155 0.619455 0.211641 0.087 Uiso 1 1 calc R U . . .
H58B H 0.581514 0.495268 0.151619 0.087 Uiso 1 1 calc R U . . .
H58C H 0.628749 0.585257 0.115002 0.087 Uiso 1 1 calc R U . . .
C59 C 1.0665(3) 0.6479(3) 0.1507(2) 0.0741(8) Uani 1 1 d . . . . .
H59A H 1.039828 0.590053 0.092789 0.111 Uiso 1 1 calc R U . . .
H59B H 1.150289 0.659731 0.186122 0.111 Uiso 1 1 calc R U . . .
H59C H 1.067428 0.714179 0.143559 0.111 Uiso 1 1 calc R U . . .
C60 C 0.9722(2) 0.5334(2) 0.38790(17) 0.0642(7) Uani 1 1 d . . . . .
H60A H 0.973608 0.586765 0.440750 0.096 Uiso 1 1 calc R U . . .
H60B H 1.055997 0.534208 0.396190 0.096 Uiso 1 1 calc R U . . .
H60C H 0.914894 0.461732 0.377442 0.096 Uiso 1 1 calc R U . . .

loop_
_atom_site_aniso_label
_atom_site_aniso_U_11
_atom_site_aniso_U_22
_atom_site_aniso_U_33
_atom_site_aniso_U_23
_atom_site_aniso_U_13
_atom_site_aniso_U_12
N1 0.0529(12) 0.0533(11) 0.0436(10) 0.0225(9) 0.0232(9) 0.0291(10)
C1 0.0438(13) 0.0392(12) 0.0424(12) 0.0160(10) 0.0163(10) 0.0147(11)
C2 0.0515(14) 0.0474(13) 0.0494(13) 0.0227(11) 0.0254(12) 0.0229(12)
C3 0.0437(13) 0.0508(13) 0.0486(13) 0.0203(11) 0.0189(11) 0.0235(11)
C4 0.0489(14) 0.0522(14) 0.0454(13) 0.0210(11) 0.0116(11) 0.0235(12)
C5 0.0446(13) 0.0453(12) 0.0403(12) 0.0178(10) 0.0138(11) 0.0162(11)
C6 0.0695(18) 0.0765(18) 0.0571(15) 0.0343(14) 0.0366(14) 0.0473(15)
C7 0.0505(14) 0.0445(13) 0.0450(13) 0.0197(10) 0.0245(11) 0.0231(11)
C8 0.0512(14) 0.0445(13) 0.0498(13) 0.0196(11) 0.0226(12) 0.0208(12)
C9 0.0645(17) 0.0441(13) 0.0643(16) 0.0248(12) 0.0334(14) 0.0247(13)
C10 0.0711(18) 0.0578(16) 0.0646(16) 0.0349(13) 0.0365(15) 0.0363(15)
C11 0.0642(17) 0.0647(17) 0.0518(14) 0.0294(13) 0.0212(13) 0.0299(14)
C12 0.0568(15) 0.0492(13) 0.0461(13) 0.0227(11) 0.0220(12) 0.0215(12)
C13 0.0659(18) 0.0490(15) 0.0642(17) 0.0192(13) 0.0168(14) 0.0169(14)
C14 0.097(2) 0.077(2) 0.092(2) 0.0542(18) 0.0431(19) 0.0508(19)
C15 0.0682(18) 0.0535(15) 0.0529(15) 0.0174(12) 0.0116(13) 0.0189(14)
C16 0.0567(15) 0.0451(13) 0.0410(12) 0.0226(10) 0.0185(11) 0.0270(12)
C17 0.0694(17) 0.0548(15) 0.0521(14) 0.0271(12) 0.0287(13) 0.0342(14)
C18 0.101(2) 0.0553(16) 0.0532(15) 0.0231(13) 0.0329(16) 0.0447(17)
C19 0.081(2) 0.0516(15) 0.0525(15) 0.0218(13) 0.0189(15) 0.0220(15)
C20 0.0627(17) 0.0607(16) 0.0510(15) 0.0234(13) 0.0109(13) 0.0195(14)
C21 0.0553(16) 0.0553(15) 0.0503(14) 0.0198(12) 0.0178(12) 0.0247(13)
C22 0.0563(15) 0.0529(14) 0.0418(13) 0.0195(11) 0.0173(12) 0.0252(13)
C23 0.079(2) 0.0517(15) 0.0544(15) 0.0228(12) 0.0282(14) 0.0241(14)
C24 0.097(2) 0.0661(18) 0.0677(18) 0.0391(16) 0.0456(18) 0.0354(17)
C25 0.089(2) 0.084(2) 0.0473(15) 0.0345(15) 0.0302(15) 0.0497(18)
C26 0.0715(19) 0.081(2) 0.0378(13) 0.0161(13) 0.0098(13) 0.0276(17)
C27 0.0547(16) 0.0691(17) 0.0413(13) 0.0177(12) 0.0107(12) 0.0184(14)
C28 0.121(3) 0.0591(19) 0.082(2) 0.0177(17) 0.046(2) -0.0067(19)
C29 0.134(3) 0.132(3) 0.0564(18) 0.048(2) 0.048(2) 0.065(3)
C30 0.075(2) 0.095(2) 0.0528(17) 0.0130(16) 0.0117(16) -0.0108(19)
N2 0.0524(12) 0.0332(9) 0.0442(10) 0.0120(8) 0.0232(9) 0.0116(9)
C31 0.0420(13) 0.0428(12) 0.0399(11) 0.0190(10) 0.0151(10) 0.0165(10)
C32 0.0525(15) 0.0452(13) 0.0445(12) 0.0196(11) 0.0219(11) 0.0179(11)
C33 0.0525(15) 0.0431(12) 0.0388(12) 0.0111(10) 0.0166(11) 0.0168(11)
C34 0.0435(13) 0.0383(12) 0.0447(12) 0.0099(10) 0.0125(11) 0.0100(11)
C35 0.0384(12) 0.0377(12) 0.0419(12) 0.0155(10) 0.0113(10) 0.0121(10)
C36 0.0742(18) 0.0397(12) 0.0526(14) 0.0162(11) 0.0347(13) 0.0196(13)
C37 0.0533(15) 0.0397(12) 0.0444(12) 0.0191(10) 0.0240(11) 0.0181(11)
C38 0.0669(17) 0.0526(14) 0.0517(14) 0.0266(12) 0.0332(13) 0.0278(13)
C39 0.104(3) 0.0592(17) 0.0715(18) 0.0410(15) 0.0556(19) 0.0461(18)
C40 0.103(3) 0.0444(15) 0.0738(19) 0.0284(14) 0.0537(19) 0.0196(17)
C41 0.0693(19) 0.0521(16) 0.0680(18) 0.0190(14) 0.0274(15) 0.0002(15)
C42 0.0531(16) 0.0513(14) 0.0515(14) 0.0205(12) 0.0213(12) 0.0130(12)
C43 0.0682(19) 0.080(2) 0.0760(19) 0.0413(16) 0.0283(16) 0.0431(17)
C44 0.166(4) 0.0508(18) 0.125(3) 0.0428(19) 0.089(3) 0.026(2)
C45 0.0486(17) 0.077(2) 0.079(2) 0.0317(16) 0.0062(15) 0.0132(15)
C46 0.0554(15) 0.0416(12) 0.0482(13) 0.0188(11) 0.0266(12) 0.0181(11)
C47 0.0770(19) 0.0427(13) 0.0534(14) 0.0186(11) 0.0273(14) 0.0230(13)
C48 0.094(2) 0.0523(15) 0.0749(19) 0.0286(14) 0.0457(18) 0.0397(16)
C49 0.072(2) 0.0648(18) 0.083(2) 0.0415(16) 0.0345(17) 0.0374(16)
C50 0.0677(19) 0.0681(18) 0.0701(18) 0.0214(15) 0.0134(15) 0.0330(16)
C51 0.0640(18) 0.0586(16) 0.0563(16) 0.0122(13) 0.0137(14) 0.0301(14)
C52 0.0378(13) 0.0343(11) 0.0459(12) 0.0143(10) 0.0143(10) 0.0099(10)
C53 0.0409(13) 0.0346(11) 0.0517(13) 0.0183(10) 0.0137(11) 0.0120(10)
C54 0.0504(15) 0.0412(12) 0.0555(14) 0.0261(11) 0.0181(12) 0.0128(11)
C55 0.0426(14) 0.0443(13) 0.0614(15) 0.0255(12) 0.0208(12) 0.0105(11)
C56 0.0365(13) 0.0525(14) 0.0619(15) 0.0241(12) 0.0159(12) 0.0137(11)
C57 0.0404(13) 0.0451(13) 0.0481(13) 0.0187(11) 0.0130(11) 0.0109(11)
C58 0.0466(15) 0.0599(16) 0.0693(17) 0.0334(13) 0.0163(13) 0.0198(13)
C59 0.0602(18) 0.086(2) 0.091(2) 0.0529(18) 0.0373(17) 0.0215(16)
C60 0.0490(16) 0.086(2) 0.0618(16) 0.0394(15) 0.0146(13) 0.0265(15)

loop_
_atom_type_symbol
_atom_type_description
_atom_type_scat_dispersion_real
_atom_type_scat_dispersion_imag
_atom_type_scat_source
C C 0.0033 0.0016 'International Tables Vol C Tables 4.2.6.8 and 6.1.1.4'
H H 0.0000 0.0000 'International Tables Vol C Tables 4.2.6.8 and 6.1.1.4'
N N 0.0061 0.0033 'International Tables Vol C Tables 4.2.6.8 and 6.1.1.4'

loop_
_geom_angle_atom_site_label_1
_geom_angle_atom_site_label_2
_geom_angle_atom_site_label_3
_geom_angle
_geom_angle_site_symmetry_1
_geom_angle_site_symmetry_3
_geom_angle_publ_flag
C1 N1 C6 121.25(19) . . ?
C5 N1 C1 117.99(18) . . ?
C5 N1 C6 120.74(18) . . ?
N1 C1 C7 117.61(18) . . ?
C2 C1 N1 121.1(2) . . ?
C2 C1 C7 121.2(2) . . ?
C1 C2 H2 118.1 . . ?
C1 C2 C3 123.8(2) . . ?
C3 C2 H2 118.1 . . ?
C2 C3 H3 108.5 . . ?
C2 C3 C4 107.94(18) . . ?
C2 C3 C16 111.23(19) . . ?
C4 C3 H3 108.5 . . ?
C4 C3 C16 112.05(19) . . ?
C16 C3 H3 108.5 . . ?
C3 C4 H4 118.0 . . ?
C5 C4 C3 123.9(2) . . ?
C5 C4 H4 118.0 . . ?
N1 C5 C22 116.51(19) . . ?
C4 C5 N1 121.3(2) . . ?
C4 C5 C22 122.1(2) . . ?
N1 C6 H6A 109.5 . . ?
N1 C6 H6B 109.5 . . ?
N1 C6 H6C 109.5 . . ?
H6A C6 H6B 109.5 . . ?
H6A C6 H6C 109.5 . . ?
H6B C6 H6C 109.5 . . ?
C8 C7 C1 119.8(2) . . ?
C12 C7 C1 119.9(2) . . ?
C12 C7 C8 120.2(2) . . ?
C7 C8 C13 121.1(2) . . ?
C9 C8 C7 119.0(2) . . ?
C9 C8 C13 120.0(2) . . ?
C8 C9 H9 119.0 . . ?
C10 C9 C8 122.0(2) . . ?
C10 C9 H9 119.0 . . ?
C9 C10 C11 117.8(2) . . ?
C9 C10 C14 121.3(3) . . ?
C11 C10 C14 120.8(3) . . ?
C10 C11 H11 118.9 . . ?
C10 C11 C12 122.3(3) . . ?
C12 C11 H11 118.9 . . ?
C7 C12 C15 121.5(2) . . ?
C11 C12 C7 118.7(2) . . ?
C11 C12 C15 119.8(2) . . ?
C8 C13 H13A 109.5 . . ?
C8 C13 H13B 109.5 . . ?
C8 C13 H13C 109.5 . . ?
H13A C13 H13B 109.5 . . ?
H13A C13 H13C 109.5 . . ?
H13B C13 H13C 109.5 . . ?
C10 C14 H14A 109.5 . . ?
C10 C14 H14B 109.5 . . ?
C10 C14 H14C 109.5 . . ?
H14A C14 H14B 109.5 . . ?
H14A C14 H14C 109.5 . . ?
H14B C14 H14C 109.5 . . ?
C12 C15 H15A 109.5 . . ?
C12 C15 H15B 109.5 . . ?
C12 C15 H15C 109.5 . . ?
H15A C15 H15B 109.5 . . ?
H15A C15 H15C 109.5 . . ?
H15B C15 H15C 109.5 . . ?
C17 C16 C3 121.8(2) . . ?
C21 C16 C3 119.8(2) . . ?
C21 C16 C17 118.4(2) . . ?
C16 C17 H17 119.9 . . ?
C16 C17 C18 120.1(3) . . ?
C18 C17 H17 119.9 . . ?
C17 C18 H18 119.8 . . ?
C19 C18 C17 120.4(3) . . ?
C19 C18 H18 119.8 . . ?
C18 C19 H19 120.0 . . ?
C18 C19 C20 119.9(3) . . ?
C20 C19 H19 120.0 . . ?
C19 C20 H20 120.1 . . ?
C19 C20 C21 119.8(3) . . ?
C21 C20 H20 120.1 . . ?
C16 C21 H21 119.3 . . ?
C20 C21 C16 121.4(2) . . ?
C20 C21 H21 119.3 . . ?
C23 C22 C5 120.5(2) . . ?
C23 C22 C27 119.9(2) . . ?
C27 C22 C5 119.7(2) . . ?
C22 C23 C28 120.9(2) . . ?
C24 C23 C22 118.8(2) . . ?
C24 C23 C28 120.2(3) . . ?
C23 C24 H24 118.9 . . ?
C25 C24 C23 122.3(3) . . ?
C25 C24 H24 118.9 . . ?
C24 C25 C29 121.5(3) . . ?
C26 C25 C24 117.8(2) . . ?
C26 C25 C29 120.7(3) . . ?
C25 C26 H26 118.8 . . ?
C25 C26 C27 122.5(3) . . ?
C27 C26 H26 118.8 . . ?
C22 C27 C30 121.2(2) . . ?
C26 C27 C22 118.8(3) . . ?
C26 C27 C30 120.1(2) . . ?
C23 C28 H28A 109.5 . . ?
C23 C28 H28B 109.5 . . ?
C23 C28 H28C 109.5 . . ?
H28A C28 H28B 109.5 . . ?
H28A C28 H28C 109.5 . . ?
H28B C28 H28C 109.5 . . ?
C25 C29 H29A 109.5 . . ?
C25 C29 H29B 109.5 . . ?
C25 C29 H29C 109.5 . . ?
H29A C29 H29B 109.5 . . ?
H29A C29 H29C 109.5 . . ?
H29B C29 H29C 109.5 . . ?
C27 C30 H30A 109.5 . . ?
C27 C30 H30B 109.5 . . ?
C27 C30 H30C 109.5 . . ?
H30A C30 H30B 109.5 . . ?
H30A C30 H30C 109.5 . . ?
H30B C30 H30C 109.5 . . ?
C31 N2 C35 117.74(17) . . ?
C31 N2 C36 121.02(18) . . ?
C35 N2 C36 121.19(18) . . ?
N2 C31 C37 117.19(18) . . ?
C32 C31 N2 121.6(2) . . ?
C32 C31 C37 121.12(19) . . ?
C31 C32 H32 117.7 . . ?
C31 C32 C33 124.5(2) . . ?
C33 C32 H32 117.7 . . ?
C32 C33 H33 108.5 . . ?
C32 C33 C46 114.2(2) . . ?
C34 C33 C32 107.93(18) . . ?
C34 C33 H33 108.5 . . ?
C34 C33 C46 109.04(19) . . ?
C46 C33 H33 108.5 . . ?
C33 C34 H34 117.8 . . ?
C35 C34 C33 124.4(2) . . ?
C35 C34 H34 117.8 . . ?
N2 C35 C52 117.72(18) . . ?
C34 C35 N2 121.7(2) . . ?
C34 C35 C52 120.6(2) . . ?
N2 C36 H36A 109.5 . . ?
N2 C36 H36B 109.5 . . ?
N2 C36 H36C 109.5 . . ?
H36A C36 H36B 109.5 . . ?
H36A C36 H36C 109.5 . . ?
H36B C36 H36C 109.5 . . ?
C38 C37 C31 119.1(2) . . ?
C38 C37 C42 119.8(2) . . ?
C42 C37 C31 121.1(2) . . ?
C37 C38 C39 119.0(3) . . ?
C37 C38 C43 121.3(2) . . ?
C39 C38 C43 119.7(3) . . ?
C38 C39 H39 119.1 . . ?
C40 C39 C38 121.7(3) . . ?
C40 C39 H39 119.1 . . ?
C39 C40 C44 120.3(3) . . ?
C41 C40 C39 118.2(3) . . ?
C41 C40 C44 121.6(3) . . ?
C40 C41 H41 118.7 . . ?
C40 C41 C42 122.6(3) . . ?
C42 C41 H41 118.7 . . ?
C37 C42 C45 121.5(2) . . ?
C41 C42 C37 118.7(3) . . ?
C41 C42 C45 119.9(3) . . ?
C38 C43 H43A 109.5 . . ?
C38 C43 H43B 109.5 . . ?
C38 C43 H43C 109.5 . . ?
H43A C43 H43B 109.5 . . ?
H43A C43 H43C 109.5 . . ?
H43B C43 H43C 109.5 . . ?
C40 C44 H44A 109.5 . . ?
C40 C44 H44B 109.5 . . ?
C40 C44 H44C 109.5 . . ?
H44A C44 H44B 109.5 . . ?
H44A C44 H44C 109.5 . . ?
H44B C44 H44C 109.5 . . ?
C42 C45 H45A 109.5 . . ?
C42 C45 H45B 109.5 . . ?
C42 C45 H45C 109.5 . . ?
H45A C45 H45B 109.5 . . ?
H45A C45 H45C 109.5 . . ?
H45B C45 H45C 109.5 . . ?
C47 C46 C33 121.5(2) . . ?
C47 C46 C51 118.5(2) . . ?
C51 C46 C33 120.0(2) . . ?
C46 C47 H47 119.9 . . ?
C46 C47 C48 120.1(3) . . ?
C48 C47 H47 119.9 . . ?
C47 C48 H48 119.7 . . ?
C49 C48 C47 120.7(3) . . ?
C49 C48 H48 119.7 . . ?
C48 C49 H49 120.3 . . ?
C48 C49 C50 119.4(3) . . ?
C50 C49 H49 120.3 . . ?
C49 C50 H50 119.9 . . ?
C49 C50 C51 120.2(3) . . ?
C51 C50 H50 119.9 . . ?
C46 C51 H51 119.5 . . ?
C50 C51 C46 121.0(2) . . ?
C50 C51 H51 119.5 . . ?
C53 C52 C35 119.7(2) . . ?
C57 C52 C35 120.0(2) . . ?
C57 C52 C53 120.3(2) . . ?
C52 C53 C58 120.6(2) . . ?
C54 C53 C52 119.0(2) . . ?
C54 C53 C58 120.4(2) . . ?
C53 C54 H54 119.1 . . ?
C55 C54 C53 121.8(2) . . ?
C55 C54 H54 119.1 . . ?
C54 C55 C59 120.3(2) . . ?
C56 C55 C54 118.1(2) . . ?
C56 C55 C59 121.5(2) . . ?
C55 C56 H56 118.8 . . ?
C55 C56 C57 122.3(2) . . ?
C57 C56 H56 118.8 . . ?
C52 C57 C56 118.5(2) . . ?
C52 C57 C60 121.7(2) . . ?
C56 C57 C60 119.8(2) . . ?
C53 C58 H58A 109.5 . . ?
C53 C58 H58B 109.5 . . ?
C53 C58 H58C 109.5 . . ?
H58A C58 H58B 109.5 . . ?
H58A C58 H58C 109.5 . . ?
H58B C58 H58C 109.5 . . ?
C55 C59 H59A 109.5 . . ?
C55 C59 H59B 109.5 . . ?
C55 C59 H59C 109.5 . . ?
H59A C59 H59B 109.5 . . ?
H59A C59 H59C 109.5 . . ?
H59B C59 H59C 109.5 . . ?
C57 C60 H60A 109.5 . . ?
C57 C60 H60B 109.5 . . ?
C57 C60 H60C 109.5 . . ?
H60A C60 H60B 109.5 . . ?
H60A C60 H60C 109.5 . . ?
H60B C60 H60C 109.5 . . ?

loop_
_geom_bond_atom_site_label_1
_geom_bond_atom_site_label_2
_geom_bond_distance
_geom_bond_site_symmetry_2
_geom_bond_publ_flag
N1 C1 1.405(3) . ?
N1 C5 1.400(3) . ?
N1 C6 1.449(3) . ?
C1 C2 1.338(3) . ?
C1 C7 1.496(3) . ?
C2 H2 0.9500 . ?
C2 C3 1.503(3) . ?
C3 H3 1.0000 . ?
C3 C4 1.504(3) . ?
C3 C16 1.530(3) . ?
C4 H4 0.9500 . ?
C4 C5 1.334(3) . ?
C5 C22 1.501(3) . ?
C6 H6A 0.9800 . ?
C6 H6B 0.9800 . ?
C6 H6C 0.9800 . ?
C7 C8 1.401(3) . ?
C7 C12 1.398(3) . ?
C8 C9 1.391(3) . ?
C8 C13 1.500(3) . ?
C9 H9 0.9500 . ?
C9 C10 1.386(4) . ?
C10 C11 1.388(4) . ?
C10 C14 1.513(4) . ?
C11 H11 0.9500 . ?
C11 C12 1.392(3) . ?
C12 C15 1.511(3) . ?
C13 H13A 0.9800 . ?
C13 H13B 0.9800 . ?
C13 H13C 0.9800 . ?
C14 H14A 0.9800 . ?
C14 H14B 0.9800 . ?
C14 H14C 0.9800 . ?
C15 H15A 0.9800 . ?
C15 H15B 0.9800 . ?
C15 H15C 0.9800 . ?
C16 C17 1.387(3) . ?
C16 C21 1.383(3) . ?
C17 H17 0.9500 . ?
C17 C18 1.402(4) . ?
C18 H18 0.9500 . ?
C18 C19 1.364(4) . ?
C19 H19 0.9500 . ?
C19 C20 1.380(4) . ?
C20 H20 0.9500 . ?
C20 C21 1.382(3) . ?
C21 H21 0.9500 . ?
C22 C23 1.398(3) . ?
C22 C27 1.399(3) . ?
C23 C24 1.396(4) . ?
C23 C28 1.509(4) . ?
C24 H24 0.9500 . ?
C24 C25 1.382(4) . ?
C25 C26 1.374(4) . ?
C25 C29 1.513(4) . ?
C26 H26 0.9500 . ?
C26 C27 1.396(3) . ?
C27 C30 1.495(4) . ?
C28 H28A 0.9800 . ?
C28 H28B 0.9800 . ?
C28 H28C 0.9800 . ?
C29 H29A 0.9800 . ?
C29 H29B 0.9800 . ?
C29 H29C 0.9800 . ?
C30 H30A 0.9800 . ?
C30 H30B 0.9800 . ?
C30 H30C 0.9800 . ?
N2 C31 1.399(3) . ?
N2 C35 1.405(3) . ?
N2 C36 1.454(3) . ?
C31 C32 1.332(3) . ?
C31 C37 1.496(3) . ?
C32 H32 0.9500 . ?
C32 C33 1.509(3) . ?
C33 H33 1.0000 . ?
C33 C34 1.502(3) . ?
C33 C46 1.520(3) . ?
C34 H34 0.9500 . ?
C34 C35 1.331(3) . ?
C35 C52 1.498(3) . ?
C36 H36A 0.9800 . ?
C36 H36B 0.9800 . ?
C36 H36C 0.9800 . ?
C37 C38 1.396(3) . ?
C37 C42 1.401(3) . ?
C38 C39 1.397(4) . ?
C38 C43 1.499(4) . ?
C39 H39 0.9500 . ?
C39 C40 1.380(4) . ?
C40 C41 1.371(4) . ?
C40 C44 1.520(4) . ?
C41 H41 0.9500 . ?
C41 C42 1.390(4) . ?
C42 C45 1.511(4) . ?
C43 H43A 0.9800 . ?
C43 H43B 0.9800 . ?
C43 H43C 0.9800 . ?
C44 H44A 0.9800 . ?
C44 H44B 0.9800 . ?
C44 H44C 0.9800 . ?
C45 H45A 0.9800 . ?
C45 H45B 0.9800 . ?
C45 H45C 0.9800 . ?
C46 C47 1.382(3) . ?
C46 C51 1.390(3) . ?
C47 H47 0.9500 . ?
C47 C48 1.390(4) . ?
C48 H48 0.9500 . ?
C48 C49 1.373(4) . ?
C49 H49 0.9500 . ?
C49 C50 1.374(4) . ?
C50 H50 0.9500 . ?
C50 C51 1.377(4) . ?
C51 H51 0.9500 . ?
C52 C53 1.402(3) . ?
C52 C57 1.393(3) . ?
C53 C54 1.392(3) . ?
C53 C58 1.508(3) . ?
C54 H54 0.9500 . ?
C54 C55 1.381(3) . ?
C55 C56 1.380(3) . ?
C55 C59 1.511(3) . ?
C56 H56 0.9500 . ?
C56 C57 1.397(3) . ?
C57 C60 1.507(3) . ?
C58 H58A 0.9800 . ?
C58 H58B 0.9800 . ?
C58 H58C 0.9800 . ?
C59 H59A 0.9800 . ?
C59 H59B 0.9800 . ?
C59 H59C 0.9800 . ?
C60 H60A 0.9800 . ?
C60 H60B 0.9800 . ?
C60 H60C 0.9800 . ?

loop_
_geom_torsion_atom_site_label_1
_geom_torsion_atom_site_label_2
_geom_torsion_atom_site_label_3
_geom_torsion_atom_site_label_4
_geom_torsion
_geom_torsion_site_symmetry_1
_geom_torsion_site_symmetry_2
_geom_torsion_site_symmetry_3
_geom_torsion_site_symmetry_4
_geom_torsion_publ_flag
N1 C1 C2 C3 7.3(4) . . . . ?
N1 C1 C7 C8 76.7(3) . . . . ?
N1 C1 C7 C12 -104.6(2) . . . . ?
N1 C5 C22 C23 94.5(3) . . . . ?
N1 C5 C22 C27 -85.4(3) . . . . ?
C1 N1 C5 C4 -9.9(3) . . . . ?
C1 N1 C5 C22 167.1(2) . . . . ?
C1 C2 C3 C4 -19.9(3) . . . . ?
C1 C2 C3 C16 103.4(3) . . . . ?
C1 C7 C8 C9 178.0(2) . . . . ?
C1 C7 C8 C13 -1.6(3) . . . . ?
C1 C7 C12 C11 -178.5(2) . . . . ?
C1 C7 C12 C15 3.2(3) . . . . ?
C2 C1 C7 C8 -101.4(3) . . . . ?
C2 C1 C7 C12 77.4(3) . . . . ?
C2 C3 C4 C5 19.1(3) . . . . ?
C2 C3 C16 C17 115.1(2) . . . . ?
C2 C3 C16 C21 -64.2(3) . . . . ?
C3 C4 C5 N1 -5.6(4) . . . . ?
C3 C4 C5 C22 177.5(2) . . . . ?
C3 C16 C17 C18 179.2(2) . . . . ?
C3 C16 C21 C20 -179.3(2) . . . . ?
C4 C3 C16 C17 -124.0(2) . . . . ?
C4 C3 C16 C21 56.8(3) . . . . ?
C4 C5 C22 C23 -88.5(3) . . . . ?
C4 C5 C22 C27 91.6(3) . . . . ?
C5 N1 C1 C2 9.1(3) . . . . ?
C5 N1 C1 C7 -168.9(2) . . . . ?
C5 C22 C23 C24 178.8(2) . . . . ?
C5 C22 C23 C28 -0.9(4) . . . . ?
C5 C22 C27 C26 -179.4(2) . . . . ?
C5 C22 C27 C30 -0.4(4) . . . . ?
C6 N1 C1 C2 -169.3(2) . . . . ?
C6 N1 C1 C7 12.7(3) . . . . ?
C6 N1 C5 C4 168.5(2) . . . . ?
C6 N1 C5 C22 -14.4(3) . . . . ?
C7 C1 C2 C3 -174.8(2) . . . . ?
C7 C8 C9 C10 0.9(3) . . . . ?
C8 C7 C12 C11 0.2(3) . . . . ?
C8 C7 C12 C15 -178.1(2) . . . . ?
C8 C9 C10 C11 -0.7(4) . . . . ?
C8 C9 C10 C14 179.6(2) . . . . ?
C9 C10 C11 C12 0.1(4) . . . . ?
C10 C11 C12 C7 0.1(4) . . . . ?
C10 C11 C12 C15 178.4(2) . . . . ?
C12 C7 C8 C9 -0.7(3) . . . . ?
C12 C7 C8 C13 179.7(2) . . . . ?
C13 C8 C9 C10 -179.4(2) . . . . ?
C14 C10 C11 C12 179.9(2) . . . . ?
C16 C3 C4 C5 -103.7(3) . . . . ?
C16 C17 C18 C19 0.8(4) . . . . ?
C17 C16 C21 C20 1.4(4) . . . . ?
C17 C18 C19 C20 0.0(4) . . . . ?
C18 C19 C20 C21 -0.1(4) . . . . ?
C19 C20 C21 C16 -0.6(4) . . . . ?
C21 C16 C17 C18 -1.5(3) . . . . ?
C22 C23 C24 C25 0.9(4) . . . . ?
C23 C22 C27 C26 0.7(4) . . . . ?
C23 C22 C27 C30 179.6(3) . . . . ?
C23 C24 C25 C26 0.1(4) . . . . ?
C23 C24 C25 C29 -179.4(3) . . . . ?
C24 C25 C26 C27 -0.8(4) . . . . ?
C25 C26 C27 C22 0.4(4) . . . . ?
C25 C26 C27 C30 -178.6(3) . . . . ?
C27 C22 C23 C24 -1.3(4) . . . . ?
C27 C22 C23 C28 179.0(3) . . . . ?
C28 C23 C24 C25 -179.4(3) . . . . ?
C29 C25 C26 C27 178.8(3) . . . . ?
N2 C31 C32 C33 2.8(4) . . . . ?
N2 C31 C37 C38 79.2(3) . . . . ?
N2 C31 C37 C42 -102.3(3) . . . . ?
N2 C35 C52 C53 92.0(3) . . . . ?
N2 C35 C52 C57 -91.0(3) . . . . ?
C31 N2 C35 C34 -6.8(3) . . . . ?
C31 N2 C35 C52 172.52(19) . . . . ?
C31 C32 C33 C34 -13.2(3) . . . . ?
C31 C32 C33 C46 108.3(3) . . . . ?
C31 C37 C38 C39 -179.9(2) . . . . ?
C31 C37 C38 C43 2.1(3) . . . . ?
C31 C37 C42 C41 -178.7(2) . . . . ?
C31 C37 C42 C45 2.4(3) . . . . ?
C32 C31 C37 C38 -97.4(3) . . . . ?
C32 C31 C37 C42 81.0(3) . . . . ?
C32 C33 C34 C35 14.6(3) . . . . ?
C32 C33 C46 C47 138.0(2) . . . . ?
C32 C33 C46 C51 -45.6(3) . . . . ?
C33 C34 C35 N2 -5.7(4) . . . . ?
C33 C34 C35 C52 175.0(2) . . . . ?
C33 C46 C47 C48 175.6(2) . . . . ?
C33 C46 C51 C50 -176.1(2) . . . . ?
C34 C33 C46 C47 -101.2(2) . . . . ?
C34 C33 C46 C51 75.2(3) . . . . ?
C34 C35 C52 C53 -88.7(3) . . . . ?
C34 C35 C52 C57 88.2(3) . . . . ?
C35 N2 C31 C32 8.2(3) . . . . ?
C35 N2 C31 C37 -168.47(19) . . . . ?
C35 C52 C53 C54 177.02(19) . . . . ?
C35 C52 C53 C58 -4.9(3) . . . . ?
C35 C52 C57 C56 -177.2(2) . . . . ?
C35 C52 C57 C60 3.2(3) . . . . ?
C36 N2 C31 C32 -169.5(2) . . . . ?
C36 N2 C31 C37 13.8(3) . . . . ?
C36 N2 C35 C34 170.9(2) . . . . ?
C36 N2 C35 C52 -9.8(3) . . . . ?
C37 C31 C32 C33 179.3(2) . . . . ?
C37 C38 C39 C40 -1.6(4) . . . . ?
C38 C37 C42 C41 -0.3(3) . . . . ?
C38 C37 C42 C45 -179.2(2) . . . . ?
C38 C39 C40 C41 0.3(4) . . . . ?
C38 C39 C40 C44 -179.9(2) . . . . ?
C39 C40 C41 C42 1.1(4) . . . . ?
C40 C41 C42 C37 -1.1(4) . . . . ?
C40 C41 C42 C45 177.9(3) . . . . ?
C42 C37 C38 C39 1.6(3) . . . . ?
C42 C37 C38 C43 -176.4(2) . . . . ?
C43 C38 C39 C40 176.4(2) . . . . ?
C44 C40 C41 C42 -178.7(3) . . . . ?
C46 C33 C34 C35 -110.0(3) . . . . ?
C46 C47 C48 C49 1.1(4) . . . . ?
C47 C46 C51 C50 0.4(4) . . . . ?
C47 C48 C49 C50 -1.0(4) . . . . ?
C48 C49 C50 C51 0.6(4) . . . . ?
C49 C50 C51 C46 -0.3(5) . . . . ?
C51 C46 C47 C48 -0.8(4) . . . . ?
C52 C53 C54 C55 0.2(3) . . . . ?
C53 C52 C57 C56 -0.2(3) . . . . ?
C53 C52 C57 C60 -179.9(2) . . . . ?
C53 C54 C55 C56 -0.4(3) . . . . ?
C53 C54 C55 C59 178.1(2) . . . . ?
C54 C55 C56 C57 0.2(4) . . . . ?
C55 C56 C57 C52 0.1(4) . . . . ?
C55 C56 C57 C60 179.7(2) . . . . ?
C57 C52 C53 C54 0.1(3) . . . . ?
C57 C52 C53 C58 178.2(2) . . . . ?
C58 C53 C54 C55 -177.9(2) . . . . ?
C59 C55 C56 C57 -178.3(2) . . . . ?
